data_1000167
loop_
_publ_author_name
'Portier, J'
'Tressaud, A'
'Menil, F'
'Claverie, J'
'de Pape, R'
'Hagenmueller, P'

_publ_section_title
;
Sur quelques composes fluores a structure rutile et trirutile
;
_journal_coden_ASTM JSSCBI
_journal_name_full 'Journal of Solid State Chemistry'
_journal_page_first 100
_journal_page_last 102
_journal_paper_doi 10.1016/0022-4596(69)90014-0
_journal_volume 1
_journal_year 1969
_chemical_formula_structural 'Li2 Ti F6'
_chemical_formula_sum 'F6 Li2 Ti'
_chemical_name_systematic 'Lithium hexafluorotitanate'
_space_group_IT_number 136
_symmetry_cell_setting tetragonal
_symmetry_Int_Tables_number 136
_symmetry_space_group_name_Hall '-P 4n 2n'
_symmetry_space_group_name_H-M 'P 42/m n m'
_cell_angle_alpha 90
_cell_angle_beta 90
_cell_angle_gamma 90
_cell_formula_units_Z 2
_cell_length_a 4.630(5)
_cell_length_b 4.630(5)
_cell_length_c 8.935(10)
_cell_volume 191.5
_exptl_crystal_density_meas 2.95(5)
_cod_database_code 1000167

loop_
_symmetry_equiv_pos_as_xyz
x,y,z
-x,-y,z
1/2+x,1/2-y,1/2+z
1/2-x,1/2+y,1/2+z
-x,-y,-z
x,y,-z
1/2-x,1/2+y,1/2-z
1/2+x,1/2-y,1/2-z
y,x,z
-y,-x,z
1/2-y,1/2+x,1/2+z
1/2+y,1/2-x,1/2+z
-y,-x,-z
y,x,-z
1/2+y,1/2-x,1/2-z
1/2-y,1/2+x,1/2-z

loop_
_atom_site_label
_atom_site_type_symbol
_atom_site_symmetry_multiplicity
_atom_site_Wyckoff_symbol
_atom_site_fract_x
_atom_site_fract_y
_atom_site_fract_z
_atom_site_occupancy
_atom_site_attached_hydrogens
_atom_site_calc_flag
Li1 Li1+ 4 e 0. 0. 0.333 1. 0 d
Ti1 Ti4+ 2 a 0. 0. 0. 1. 0 d
F1 F1- 4 f 0.289(2) 0.289(2) 0. 1. 0 d
F2 F1- 8 j 0.309(2) 0.309(2) 0.333 1. 0 d

loop_
_atom_type_symbol
_atom_type_oxidation_number
Li1+ 1.000
Ti4+ 4.000
F1- -1.000
